data_4308852
loop_
_publ_author_name
'Florian Gross'
'Heinrich Vahrenkamp'

_publ_section_title
;
Zinc Complex Chemistry of N,N,O Ligands Providing a Hydrophobic Cavity
;
_journal_name_full 'Inorganic Chemistry'
_journal_page_first 3321
_journal_page_last 3329
_journal_paper_doi 10.1021/ic050042u
_journal_volume 44
_journal_year 2005
_chemical_formula_moiety 'C38 H43 Cl N4 O5 Zn + 0.5 CH2Cl2 + 0.5 H2O'
_chemical_formula_sum 'C38.5 H45 Cl2 N4 O5.5 Zn'
_chemical_formula_weight '736.62 + 42.47 +9.01'
_chemical_melting_point 463
_chemical_name_common TbuLpyphpyZnPyridin
_chemical_name_systematic
; 
 (2-Picolyl)(6-phenyl-2-picolyl)(2-hydroxy-3,5-di-tert-butyl-benzyl)amin-
pyridin-zink-perchlorat  
;
_space_group_IT_number 15
_symmetry_cell_setting monoclinic
_symmetry_space_group_name_Hall '-C 2yc'
_symmetry_space_group_name_H-M 'C 1 2/c 1'
_atom_sites_solution_hydrogens geom
_atom_sites_solution_primary patterson
_atom_sites_solution_secondary difmap
_audit_creation_method SHELXL-97
_cell_angle_alpha 90.00
_cell_angle_beta 95.286(3)
_cell_angle_gamma 90.00
_cell_formula_units_Z 8
_cell_length_a 21.204(4)
_cell_length_b 18.506(3)
_cell_length_c 19.580(4)
_cell_measurement_temperature 233(2)
_cell_volume 7651(2)
_computing_cell_refinement 'Bruker SMART'
_computing_data_collection 'Bruker SMART'
_computing_data_reduction 'Bruker SHELXTL'
_computing_molecular_graphics 'Bruker SHELXTL'
_computing_publication_material 'Bruker SHELXTL'
_computing_structure_refinement 'SHELXL-97 (Sheldrick, 1997)'
_computing_structure_solution 'SHELXS-97 (Sheldrick, 1990)'
_diffrn_ambient_temperature 233(2)
_diffrn_measured_fraction_theta_full 0.922
_diffrn_measured_fraction_theta_max 0.922
_diffrn_measurement_device_type 'CCD area detector'
_diffrn_measurement_method 'phi and omega scans'
_diffrn_radiation_monochromator graphite
_diffrn_radiation_source 'fine-focus sealed tube'
_diffrn_radiation_type MoK\a
_diffrn_radiation_wavelength 0.71073
_diffrn_reflns_av_R_equivalents 0.0398
_diffrn_reflns_av_sigmaI/netI 0.0474
_diffrn_reflns_limit_h_max 28
_diffrn_reflns_limit_h_min -28
_diffrn_reflns_limit_k_max 24
_diffrn_reflns_limit_k_min -24
_diffrn_reflns_limit_l_max 25
_diffrn_reflns_limit_l_min -25
_diffrn_reflns_number 33990
_diffrn_reflns_theta_full 28.88
_diffrn_reflns_theta_max 28.88
_diffrn_reflns_theta_min 1.75
_exptl_absorpt_coefficient_mu 0.831
_exptl_absorpt_correction_type SADABS
_exptl_crystal_colour 'light yellow'
_exptl_crystal_density_diffrn 1.365
_exptl_crystal_density_meas ?
_exptl_crystal_density_method .
_exptl_crystal_description isometric
_exptl_crystal_F_000 3280
_exptl_crystal_size_max 0.35
_exptl_crystal_size_mid 0.19
_exptl_crystal_size_min 0.13
_refine_diff_density_max 0.296
_refine_diff_density_min -0.124
_refine_diff_density_rms 0.015
_refine_ls_extinction_method none
_refine_ls_goodness_of_fit_ref 1.038
_refine_ls_hydrogen_treatment 'riding model'
_refine_ls_matrix_type full
_refine_ls_number_parameters 464
_refine_ls_number_reflns 9270
_refine_ls_number_restraints 0
_refine_ls_restrained_S_all 1.038
_refine_ls_R_factor_all 0.1031
_refine_ls_R_factor_gt 0.0600
_refine_ls_shift/su_max 0.103
_refine_ls_shift/su_mean 0.003
_refine_ls_structure_factor_coef Fsqd
_refine_ls_weighting_details 'calc w=1/[\s^2^(Fo^2^)+(0.0923P)^2^+0.4377P] where P=(Fo^2^+2Fc^2^)/3'
_refine_ls_weighting_scheme calc
_refine_ls_wR_factor_gt 0.1561
_refine_ls_wR_factor_ref 0.1891
_reflns_number_gt 5723
_reflns_number_total 9270
_reflns_threshold_expression >2sigma(I)
_cod_data_source_file ic050042usi20050112_050420_5.cif
_cod_data_source_block grostm
_cod_depositor_comments
;
The following automatic conversions were performed:
'_symmetry_cell_setting' value 'Monoclinic' changed to 'monoclinic'
according to '/home/saulius/struct/CIF-dictionaries/cif_core.dic'
dictionary named 'cif_core.dic' version 2.4.1 from
2010-06-29.

'_geom_angle_publ_flag' value 'Y' changed to 'y' according to
'/home/saulius/struct/CIF-dictionaries/cif_core.dic' dictionary named
'cif_core.dic' version 2.4.1 from 2010-06-29 (91
time).

'_geom_bond_publ_flag' value 'Y' changed to 'y' according to
'/home/saulius/struct/CIF-dictionaries/cif_core.dic' dictionary named
'cif_core.dic' version 2.4.1 from 2010-06-29 (57 times).

Automatic conversion script
Id: cif_fix_enum 1527 2010-12-29 10:47:43Z saulius 
;
_cod_database_code 4308852

loop_
_symmetry_equiv_pos_as_xyz
'x, y, z'
'-x, y, -z+1/2'
'x+1/2, y+1/2, z'
'-x+1/2, y+1/2, -z+1/2'
'-x, -y, -z'
'x, -y, z-1/2'
'-x+1/2, -y+1/2, -z'
'x+1/2, -y+1/2, z-1/2'

loop_
_atom_site_label
_atom_site_type_symbol
_atom_site_fract_x
_atom_site_fract_y
_atom_site_fract_z
_atom_site_U_iso_or_equiv
_atom_site_adp_type
_atom_site_occupancy
_atom_site_symmetry_multiplicity
_atom_site_calc_flag
_atom_site_refinement_flags
_atom_site_disorder_assembly
_atom_site_disorder_group
Zn1 Zn 0.708006(18) 0.67692(2) 0.82165(2) 0.0454(9) Uani 1 1 d . . .
N1 N 0.65467(15) 0.62900(16) 0.73361(15) 0.0514(12) Uani 1 1 d . . .
N2 N 0.65937(13) 0.74338(15) 0.89228(14) 0.0459(11) Uani 1 1 d . . .
N3 N 0.64968(13) 0.59944(15) 0.86888(14) 0.0456(11) Uani 1 1 d . . .
N4 N 0.74717(14) 0.75570(16) 0.76122(15) 0.0494(11) Uani 1 1 d . . .
O1 O 0.78486(11) 0.62616(13) 0.85015(13) 0.0521(11) Uani 1 1 d . . .
O2 O 0.5358(4) 0.3061(3) 0.9183(4) 0.190(3) Uani 1 1 d . . .
O3 O 0.60521(19) 0.3939(4) 0.9470(2) 0.159(3) Uani 1 1 d . . .
O4 O 0.52337(19) 0.4109(3) 0.8619(2) 0.1100(17) Uani 1 1 d . . .
O5 O 0.5007(2) 0.3967(3) 0.9765(2) 0.1254(19) Uani 1 1 d . . .
O6 O 0.5000 0.2766(9) 0.7500 0.279(7) Uani 1 2 d S . .
C1 C 0.62113(16) 0.56976(19) 0.74874(19) 0.0498(12) Uani 1 1 d . . .
C2 C 0.57832(17) 0.5379(2) 0.7003(2) 0.0552(13) Uani 1 1 d . . .
H2B H 0.5546 0.4983 0.7123 0.066 Uiso 1 1 calc R . .
C3 C 0.57087(19) 0.5647(2) 0.6343(2) 0.0613(14) Uani 1 1 d . . .
H3A H 0.5425 0.5435 0.6012 0.074 Uiso 1 1 calc R . .
C4 C 0.6067(2) 0.6244(2) 0.6182(2) 0.0622(14) Uani 1 1 d . . .
H4B H 0.6033 0.6433 0.5740 0.075 Uiso 1 1 calc R . .
C5 C 0.6473(2) 0.6547(2) 0.6690(2) 0.0599(13) Uani 1 1 d . . .
H5B H 0.6709 0.6948 0.6583 0.072 Uiso 1 1 calc R . .
C6 C 0.63555(18) 0.54002(19) 0.81980(19) 0.0511(12) Uani 1 1 d . . .
H6A H 0.5995 0.5127 0.8328 0.061 Uiso 1 1 calc R . .
H6B H 0.6716 0.5077 0.8207 0.061 Uiso 1 1 calc R . .
C7 C 0.60421(17) 0.7133(2) 0.90693(18) 0.0497(12) Uani 1 1 d . . .
C8 C 0.5602(2) 0.7506(2) 0.9417(2) 0.0621(13) Uani 1 1 d . . .
H8A H 0.5227 0.7286 0.9516 0.075 Uiso 1 1 calc R . .
C9 C 0.5733(2) 0.8212(2) 0.9611(2) 0.0697(15) Uani 1 1 d . . .
H9A H 0.5436 0.8482 0.9822 0.084 Uiso 1 1 calc R . .
C10 C 0.6309(2) 0.8514(2) 0.9491(2) 0.0649(14) Uani 1 1 d . . .
H10A H 0.6407 0.8984 0.9634 0.078 Uiso 1 1 calc R . .
C11 C 0.67406(18) 0.8111(2) 0.91547(19) 0.0518(12) Uani 1 1 d . . .
C12 C 0.73711(18) 0.8395(2) 0.90574(19) 0.0513(12) Uani 1 1 d . . .
C13 C 0.7450(2) 0.9112(2) 0.8865(2) 0.0587(13) Uani 1 1 d . . .
H13A H 0.7099 0.9415 0.8804 0.070 Uiso 1 1 calc R . .
C14 C 0.8040(2) 0.9376(2) 0.8763(2) 0.0679(14) Uani 1 1 d . . .
H14A H 0.8084 0.9854 0.8628 0.082 Uiso 1 1 calc R . .
C15 C 0.8567(2) 0.8936(2) 0.8860(2) 0.0661(14) Uani 1 1 d . . .
H15A H 0.8966 0.9118 0.8793 0.079 Uiso 1 1 calc R . .
C16 C 0.8499(2) 0.8217(2) 0.9060(2) 0.0602(13) Uani 1 1 d . . .
H16A H 0.8852 0.7919 0.9126 0.072 Uiso 1 1 calc R . .
C17 C 0.79037(18) 0.7951(2) 0.91582(19) 0.0543(12) Uani 1 1 d . . .
H17A H 0.7859 0.7473 0.9292 0.065 Uiso 1 1 calc R . .
C18 C 0.59100(17) 0.6365(2) 0.8835(2) 0.0527(12) Uani 1 1 d . . .
H18A H 0.5714 0.6103 0.9189 0.063 Uiso 1 1 calc R . .
H18B H 0.5616 0.6368 0.8425 0.063 Uiso 1 1 calc R . .
C19 C 0.74793(16) 0.53811(19) 0.92684(17) 0.0459(12) Uani 1 1 d . . .
C20 C 0.76036(17) 0.47591(19) 0.96685(17) 0.0490(12) Uani 1 1 d . . .
H20A H 0.7287 0.4578 0.9920 0.059 Uiso 1 1 calc R . .
C21 C 0.81788(18) 0.44083(19) 0.97017(18) 0.0505(12) Uani 1 1 d . . .
C22 C 0.86243(18) 0.4678(2) 0.92871(19) 0.0522(12) Uani 1 1 d . . .
H22A H 0.9012 0.4441 0.9294 0.063 Uiso 1 1 calc R . .
C23 C 0.85257(16) 0.52790(19) 0.88631(18) 0.0477(12) Uani 1 1 d . . .
C24 C 0.79400(16) 0.56556(18) 0.88661(17) 0.0455(12) Uani 1 1 d . . .
C25 C 0.68552(16) 0.5755(2) 0.93396(18) 0.0487(12) Uani 1 1 d . . .
H25A H 0.6588 0.5429 0.9573 0.058 Uiso 1 1 calc R . .
H25B H 0.6935 0.6174 0.9632 0.058 Uiso 1 1 calc R . .
C26 C 0.8339(2) 0.3739(2) 1.0159(2) 0.0624(14) Uani 1 1 d . . .
C27 C 0.8913(3) 0.3900(3) 1.0657(3) 0.099(2) Uani 1 1 d . . .
H27A H 0.9013 0.3484 1.0939 0.149 Uiso 1 1 calc R . .
H27B H 0.8823 0.4302 1.0942 0.149 Uiso 1 1 calc R . .
H27C H 0.9268 0.4016 1.0405 0.149 Uiso 1 1 calc R . .
C28 C 0.7788(3) 0.3524(4) 1.0557(4) 0.110(2) Uani 1 1 d . . .
H28A H 0.7903 0.3108 1.0834 0.164 Uiso 1 1 calc R . .
H28B H 0.7427 0.3411 1.0243 0.164 Uiso 1 1 calc R . .
H28C H 0.7685 0.3917 1.0847 0.164 Uiso 1 1 calc R . .
C29 C 0.8495(4) 0.3098(3) 0.9715(3) 0.104(2) Uani 1 1 d . . .
H29A H 0.8595 0.2686 1.0002 0.156 Uiso 1 1 calc R . .
H29B H 0.8851 0.3216 0.9468 0.156 Uiso 1 1 calc R . .
H29C H 0.8136 0.2989 0.9397 0.156 Uiso 1 1 calc R . .
C30 C 0.90218(18) 0.5508(2) 0.8381(2) 0.0566(13) Uani 1 1 d . . .
C31 C 0.8730(2) 0.5434(3) 0.7635(2) 0.0696(14) Uani 1 1 d . . .
H31A H 0.8590 0.4946 0.7553 0.104 Uiso 1 1 calc R . .
H31B H 0.9042 0.5554 0.7328 0.104 Uiso 1 1 calc R . .
H31C H 0.8376 0.5757 0.7558 0.104 Uiso 1 1 calc R . .
C32 C 0.9256(2) 0.6287(2) 0.8528(2) 0.0693(14) Uani 1 1 d . . .
H32A H 0.9563 0.6412 0.8217 0.104 Uiso 1 1 calc R . .
H32B H 0.9446 0.6318 0.8991 0.104 Uiso 1 1 calc R . .
H32C H 0.8904 0.6614 0.8467 0.104 Uiso 1 1 calc R . .
C33 C 0.9612(2) 0.5022(3) 0.8450(3) 0.0817(17) Uani 1 1 d . . .
H33A H 0.9489 0.4530 0.8359 0.123 Uiso 1 1 calc R . .
H33B H 0.9816 0.5060 0.8907 0.123 Uiso 1 1 calc R . .
H33C H 0.9900 0.5174 0.8127 0.123 Uiso 1 1 calc R . .
C34 C 0.7184(2) 0.8170(2) 0.7380(2) 0.0596(13) Uani 1 1 d . . .
H34A H 0.6792 0.8283 0.7530 0.072 Uiso 1 1 calc R . .
C35 C 0.7437(2) 0.8636(2) 0.6936(2) 0.0693(15) Uani 1 1 d . . .
H35A H 0.7214 0.9045 0.6778 0.083 Uiso 1 1 calc R . .
C36 C 0.8028(3) 0.8491(2) 0.6726(2) 0.0714(15) Uani 1 1 d . . .
H36A H 0.8210 0.8800 0.6425 0.086 Uiso 1 1 calc R . .
C37 C 0.8346(2) 0.7873(3) 0.6975(2) 0.0701(15) Uani 1 1 d . . .
H37A H 0.8747 0.7763 0.6850 0.084 Uiso 1 1 calc R . .
C38 C 0.80504(19) 0.7429(2) 0.7409(2) 0.0599(13) Uani 1 1 d . . .
H38A H 0.8263 0.7015 0.7572 0.072 Uiso 1 1 calc R . .
C39 C 0.5000 0.8329(6) 0.7500 0.250(12) Uani 1 2 d S . .
Cl1 Cl 0.54205(5) 0.38139(7) 0.92645(5) 0.0673(10) Uani 1 1 d . . .
Cl2 Cl 0.54926(11) 0.77732(19) 0.71032(17) 0.2002(17) Uani 1 1 d . . .

loop_
_atom_site_aniso_label
_atom_site_aniso_U_11
_atom_site_aniso_U_22
_atom_site_aniso_U_33
_atom_site_aniso_U_23
_atom_site_aniso_U_13
_atom_site_aniso_U_12
Zn1 0.0444(9) 0.0463(9) 0.0458(9) 0.00159(16) 0.00578(17) -0.00309(16)
N1 0.055(2) 0.0534(19) 0.0453(18) 0.0007(13) 0.0011(13) -0.0029(13)
N2 0.0445(17) 0.0474(18) 0.0459(18) -0.0013(12) 0.0036(12) -0.0006(12)
N3 0.0434(17) 0.0454(17) 0.0481(18) -0.0005(12) 0.0056(12) -0.0025(12)
N4 0.0536(19) 0.0480(18) 0.0464(18) 0.0017(12) 0.0028(13) -0.0041(13)
O1 0.0449(16) 0.0523(16) 0.0600(17) 0.0124(11) 0.0100(11) -0.0011(10)
O2 0.225(8) 0.098(4) 0.252(8) 0.022(4) 0.044(6) 0.031(4)
O3 0.066(3) 0.327(8) 0.083(3) 0.028(4) 0.002(2) -0.044(4)
O4 0.089(3) 0.153(4) 0.087(3) 0.054(3) 0.000(2) 0.000(3)
O5 0.083(3) 0.215(5) 0.082(3) -0.019(3) 0.025(2) -0.010(3)
O6 0.257(15) 0.302(18) 0.272(16) 0.000 -0.007(12) 0.000
C1 0.044(2) 0.050(2) 0.056(2) -0.0077(15) 0.0064(15) 0.0004(15)
C2 0.047(2) 0.054(2) 0.064(2) -0.0135(17) 0.0063(16) -0.0024(16)
C3 0.055(2) 0.068(3) 0.060(2) -0.0178(19) -0.0054(17) 0.0104(18)
C4 0.067(3) 0.069(3) 0.049(2) -0.0059(18) -0.0040(17) 0.007(2)
C5 0.069(3) 0.059(2) 0.051(2) 0.0026(17) 0.0042(18) -0.0027(19)
C6 0.052(2) 0.046(2) 0.055(2) -0.0016(15) 0.0046(15) -0.0069(15)
C7 0.047(2) 0.055(2) 0.046(2) 0.0010(15) 0.0044(14) -0.0010(15)
C8 0.053(2) 0.074(3) 0.061(2) 0.002(2) 0.0143(17) 0.0054(19)
C9 0.066(3) 0.073(3) 0.072(3) -0.014(2) 0.019(2) 0.010(2)
C10 0.072(3) 0.057(2) 0.067(3) -0.0113(19) 0.008(2) 0.003(2)
C11 0.058(2) 0.050(2) 0.047(2) -0.0042(15) 0.0047(15) 0.0007(15)
C12 0.055(2) 0.051(2) 0.048(2) -0.0081(15) 0.0054(15) -0.0042(15)
C13 0.061(2) 0.050(2) 0.064(2) -0.0022(17) 0.0012(18) 0.0005(17)
C14 0.075(3) 0.056(2) 0.073(3) 0.005(2) 0.008(2) -0.011(2)
C15 0.061(3) 0.068(3) 0.070(3) -0.001(2) 0.009(2) -0.013(2)
C16 0.056(2) 0.061(2) 0.062(2) -0.0056(18) 0.0010(18) 0.0002(18)
C17 0.057(2) 0.052(2) 0.052(2) -0.0023(16) -0.0003(16) -0.0046(16)
C18 0.043(2) 0.058(2) 0.058(2) 0.0014(17) 0.0085(15) -0.0053(15)
C19 0.047(2) 0.048(2) 0.0434(19) 0.0001(14) 0.0074(13) -0.0025(14)
C20 0.051(2) 0.052(2) 0.045(2) -0.0004(14) 0.0065(14) -0.0064(15)
C21 0.056(2) 0.048(2) 0.047(2) 0.0029(15) 0.0023(15) -0.0030(15)
C22 0.051(2) 0.053(2) 0.053(2) -0.0001(16) 0.0040(15) 0.0034(16)
C23 0.047(2) 0.051(2) 0.045(2) -0.0029(15) 0.0050(14) -0.0023(15)
C24 0.048(2) 0.045(2) 0.0436(19) -0.0003(14) 0.0046(13) -0.0036(14)
C25 0.049(2) 0.052(2) 0.047(2) 0.0039(15) 0.0087(14) -0.0014(15)
C26 0.069(3) 0.058(2) 0.061(3) 0.0139(18) 0.0029(19) 0.0031(19)
C27 0.105(4) 0.103(4) 0.084(4) 0.028(3) -0.026(3) -0.005(3)
C28 0.097(4) 0.107(4) 0.128(5) 0.071(4) 0.029(4) 0.018(3)
C29 0.154(6) 0.060(3) 0.097(4) 0.015(3) 0.009(4) 0.025(3)
C30 0.053(2) 0.064(2) 0.055(2) 0.0050(17) 0.0152(16) 0.0024(17)
C31 0.071(3) 0.085(3) 0.056(2) 0.001(2) 0.021(2) -0.001(2)
C32 0.057(3) 0.077(3) 0.075(3) 0.006(2) 0.013(2) -0.014(2)
C33 0.062(3) 0.093(4) 0.094(4) 0.021(3) 0.030(2) 0.018(2)
C34 0.063(3) 0.061(2) 0.054(2) 0.0024(18) 0.0011(17) 0.0014(18)
C35 0.092(3) 0.058(3) 0.058(3) 0.0110(19) 0.006(2) 0.008(2)
C36 0.102(4) 0.055(2) 0.059(3) 0.0069(19) 0.019(2) -0.012(2)
C37 0.073(3) 0.071(3) 0.069(3) 0.002(2) 0.022(2) -0.013(2)
C38 0.059(2) 0.061(2) 0.061(2) 0.0097(18) 0.0100(18) 0.0007(18)
C39 0.40(3) 0.093(8) 0.31(2) 0.000 0.29(2) 0.000
Cl1 0.0594(11) 0.0838(12) 0.0592(11) 0.0167(5) 0.0081(4) 0.0069(5)
Cl2 0.1156(19) 0.251(3) 0.229(3) -0.122(3) -0.0119(17) 0.0520(19)

loop_
_atom_type_symbol
_atom_type_description
_atom_type_scat_dispersion_real
_atom_type_scat_dispersion_imag
_atom_type_scat_source
C C 0.0033 0.0016 'International Tables Vol C Tables 4.2.6.8 and 6.1.1.4'
H H 0.0000 0.0000 'International Tables Vol C Tables 4.2.6.8 and 6.1.1.4'
N N 0.0061 0.0033 'International Tables Vol C Tables 4.2.6.8 and 6.1.1.4'
O O 0.0106 0.0060 'International Tables Vol C Tables 4.2.6.8 and 6.1.1.4'
Cl Cl 0.1484 0.1585 'International Tables Vol C Tables 4.2.6.8 and 6.1.1.4'
Zn Zn 0.2839 1.4301 'International Tables Vol C Tables 4.2.6.8 and 6.1.1.4'

loop_
_geom_angle_atom_site_label_1
_geom_angle_atom_site_label_2
_geom_angle_atom_site_label_3
_geom_angle
_geom_angle_site_symmetry_1
_geom_angle_site_symmetry_3
_geom_angle_publ_flag
O1 Zn1 N4 97.74(11) . . y
O1 Zn1 N3 93.15(10) . . y
N4 Zn1 N3 167.64(11) . . y
O1 Zn1 N1 113.51(12) . . y
N4 Zn1 N1 92.32(11) . . y
N3 Zn1 N1 77.93(11) . . y
O1 Zn1 N2 122.03(11) . . y
N4 Zn1 N2 101.59(12) . . y
N3 Zn1 N2 77.26(11) . . y
N1 Zn1 N2 119.59(11) . . y
C5 N1 C1 118.3(3) . . y
C5 N1 Zn1 127.6(3) . . y
C1 N1 Zn1 113.8(2) . . y
C7 N2 C11 119.0(3) . . y
C7 N2 Zn1 111.9(2) . . y
C11 N2 Zn1 128.7(2) . . y
C18 N3 C6 110.5(3) . . y
C18 N3 C25 110.2(3) . . y
C6 N3 C25 113.1(3) . . y
C18 N3 Zn1 107.6(2) . . y
C6 N3 Zn1 107.9(2) . . y
C25 N3 Zn1 107.3(2) . . y
C38 N4 C34 116.5(3) . . y
C38 N4 Zn1 117.6(3) . . y
C34 N4 Zn1 125.8(3) . . y
C24 O1 Zn1 130.2(2) . . y
N1 C1 C2 121.4(4) . . y
N1 C1 C6 115.7(3) . . y
C2 C1 C6 122.9(3) . . y
C3 C2 C1 120.0(4) . . y
C2 C3 C4 118.6(4) . . y
C5 C4 C3 118.6(4) . . y
N1 C5 C4 123.1(4) . . y
N3 C6 C1 110.0(3) . . y
N2 C7 C8 122.3(4) . . y
N2 C7 C18 117.6(3) . . y
C8 C7 C18 120.1(3) . . y
C9 C8 C7 118.5(4) . . y
C8 C9 C10 119.7(4) . . y
C9 C10 C11 119.5(4) . . y
N2 C11 C10 120.8(4) . . y
N2 C11 C12 118.1(3) . . y
C10 C11 C12 121.1(3) . . y
C13 C12 C17 118.9(4) . . y
C13 C12 C11 120.7(4) . . y
C17 C12 C11 120.5(3) . . y
C14 C13 C12 120.8(4) . . y
C13 C14 C15 120.4(4) . . y
C14 C15 C16 119.8(4) . . y
C17 C16 C15 119.8(4) . . y
C16 C17 C12 120.4(4) . . y
N3 C18 C7 111.1(3) . . y
C20 C19 C24 120.3(3) . . y
C20 C19 C25 116.4(3) . . y
C24 C19 C25 123.1(3) . . y
C21 C20 C19 122.2(3) . . y
C20 C21 C22 116.7(3) . . y
C20 C21 C26 123.4(3) . . y
C22 C21 C26 119.9(3) . . y
C23 C22 C21 124.1(3) . . y
C22 C23 C24 118.1(3) . . y
C22 C23 C30 120.9(3) . . y
C24 C23 C30 120.9(3) . . y
O1 C24 C19 122.0(3) . . y
O1 C24 C23 119.5(3) . . y
C19 C24 C23 118.5(3) . . y
N3 C25 C19 116.1(3) . . y
C28 C26 C27 109.4(5) . . y
C28 C26 C29 107.8(5) . . y
C27 C26 C29 108.4(5) . . y
C28 C26 C21 111.7(4) . . y
C27 C26 C21 109.6(4) . . y
C29 C26 C21 109.9(4) . . y
C23 C30 C33 112.5(3) . . y
C23 C30 C31 108.7(3) . . y
C33 C30 C31 106.5(4) . . y
C23 C30 C32 111.7(3) . . y
C33 C30 C32 106.5(4) . . y
C31 C30 C32 110.7(4) . . y
N4 C34 C35 123.5(4) . . y
C34 C35 C36 119.1(4) . . y
C35 C36 C37 118.6(4) . . y
C38 C37 C36 118.3(4) . . y
N4 C38 C37 123.8(4) . . y
Cl2 C39 Cl2 105.8(7) 2_656 . y
O3 Cl1 O4 112.5(3) . . y
O3 Cl1 O5 114.5(3) . . y
O4 Cl1 O5 114.1(3) . . y
O3 Cl1 O2 106.1(5) . . y
O4 Cl1 O2 105.6(4) . . y
O5 Cl1 O2 102.7(4) . . y

loop_
_geom_bond_atom_site_label_1
_geom_bond_atom_site_label_2
_geom_bond_distance
_geom_bond_site_symmetry_2
_geom_bond_publ_flag
Zn1 O1 1.919(2) . y
Zn1 N4 2.097(3) . y
Zn1 N3 2.157(3) . y
Zn1 N1 2.163(3) . y
Zn1 N2 2.180(3) . y
N1 C5 1.346(5) . y
N1 C1 1.354(5) . y
N2 C7 1.350(4) . y
N2 C11 1.360(5) . y
N3 C18 1.472(4) . y
N3 C6 1.473(4) . y
N3 C25 1.490(4) . y
N4 C38 1.346(5) . y
N4 C34 1.347(5) . y
O1 C24 1.334(4) . y
O2 Cl1 1.406(6) . y
O3 Cl1 1.382(4) . y
O4 Cl1 1.401(4) . y
O5 Cl1 1.403(4) . y
C1 C2 1.383(5) . y
C1 C6 1.501(5) . y
C2 C3 1.382(6) . y
C3 C4 1.392(6) . y
C4 C5 1.375(6) . y
C7 C8 1.388(5) . y
C7 C18 1.513(5) . y
C8 C9 1.382(6) . y
C9 C10 1.383(6) . y
C10 C11 1.392(5) . y
C11 C12 1.465(5) . y
C12 C13 1.394(5) . y
C12 C17 1.396(5) . y
C13 C14 1.374(6) . y
C14 C15 1.382(6) . y
C15 C16 1.398(6) . y
C16 C17 1.385(6) . y
C19 C20 1.404(5) . y
C19 C24 1.405(5) . y
C19 C25 1.511(5) . y
C20 C21 1.378(5) . y
C21 C22 1.393(5) . y
C21 C26 1.547(5) . y
C22 C23 1.393(5) . y
C23 C24 1.425(5) . y
C23 C30 1.536(5) . y
C26 C28 1.517(7) . y
C26 C27 1.518(7) . y
C26 C29 1.525(7) . y
C30 C33 1.537(6) . y
C30 C31 1.540(6) . y
C30 C32 1.543(6) . y
C34 C35 1.369(6) . y
C35 C36 1.379(7) . y
C36 C37 1.393(7) . y
C37 C38 1.374(5) . y
C39 Cl2 1.703(7) 2_656 y
C39 Cl2 1.703(7) . y

loop_
_cod_changelog_entry_id
_cod_changelog_entry_author
_cod_changelog_entry_date
_cod_changelog_entry_text
1 'Vaitkus, Antanas' 2024-11-15T14:40:08+02:00
;
 Removed multiple data items that had the 'Y' placeholder value.
;
